data_4112411
loop_
_publ_author_name
'Marcin St\;epie\'n'
'Lechos\/law Latos-Gra\.zy\'nski'
'Ludmi\/la Szterenberg'
'Jaros\/law Panek'
'Zdzis\/law Latajka'

_publ_section_title
;
 Cadmium(II) and Nickel(II) Complexes of Benziporphyrins. A Study of Weak
 Intramolecular Metal-Arene Interactions
;
_journal_name_full 'Journal of the American Chemical Society'
_journal_page_first 4566
_journal_page_last 4580
_journal_paper_doi 10.1021/ja039384u
_journal_volume 126
_journal_year 2004
_chemical_formula_sum 'C49 H33 Cl10 N3 Ni'
_chemical_formula_weight 1076.99
_chemical_name_systematic
; 
Chloronickel(II) 6,11,16,21-tetraphenyl-m-benziporphyrin
chloroform trisolvate
;
_space_group_IT_number 2
_symmetry_cell_setting triclinic
_symmetry_space_group_name_Hall '-P 1'
_symmetry_space_group_name_H-M 'P -1'
_atom_sites_solution_hydrogens geom
_atom_sites_solution_primary direct
_atom_sites_solution_secondary difmap
_audit_creation_method SHELXL-97
_cell_angle_alpha 107.586(7)
_cell_angle_beta 96.073(6)
_cell_angle_gamma 101.455(7)
_cell_formula_units_Z 2
_cell_length_a 10.2718(7)
_cell_length_b 12.3465(10)
_cell_length_c 20.0001(13)
_cell_measurement_reflns_used 5000
_cell_measurement_temperature 100(2)
_cell_volume 2332.1(3)
_computing_cell_refinement 'Oxford Diffraction (Poland) Sp. z o.o'
_computing_data_collection 'Oxford Diffraction (Poland) Sp. z o.o'
_computing_data_reduction 'Oxford Diffraction (Poland) Sp. z o.o'
_computing_molecular_graphics 'SHELXTL-NT V5.1, Bruker AXS 1999'
_computing_publication_material 'SHELXL-97 (Sheldrick, 1997)'
_computing_structure_refinement 'SHELXL-97 (Sheldrick, 1997)'
_computing_structure_solution 'SHELXS-97 (Sheldrick, 1990)'
_diffrn_ambient_temperature 100(2)
_diffrn_detector_area_resol_mean 512
_diffrn_measured_fraction_theta_full 0.879
_diffrn_measured_fraction_theta_max 0.879
_diffrn_measurement_device_type 'Kuma KM4CCD'
_diffrn_measurement_method '\o scan'
_diffrn_radiation_monochromator graphite
_diffrn_radiation_source 'fine-focus sealed tube'
_diffrn_radiation_type MoK\a
_diffrn_radiation_wavelength 0.71073
_diffrn_reflns_av_R_equivalents 0.0539
_diffrn_reflns_av_sigmaI/netI 0.0881
_diffrn_reflns_limit_h_max 13
_diffrn_reflns_limit_h_min -13
_diffrn_reflns_limit_k_max 15
_diffrn_reflns_limit_k_min -15
_diffrn_reflns_limit_l_max 26
_diffrn_reflns_limit_l_min -26
_diffrn_reflns_number 20362
_diffrn_reflns_theta_full 28.58
_diffrn_reflns_theta_max 28.58
_diffrn_reflns_theta_min 3.37
_diffrn_standards_number 'none (area detector data)'
_exptl_absorpt_coefficient_mu 1.029
_exptl_absorpt_correction_T_max 0.992
_exptl_absorpt_correction_T_min 0.875
_exptl_absorpt_correction_type psi-scan
_exptl_absorpt_process_details 'XPREP Ver. 5.1/NT (Bruker Analytical X-ray Systems, 1997)'
_exptl_crystal_colour dark
_exptl_crystal_density_diffrn 1.534
_exptl_crystal_description 'rhombic plate'
_exptl_crystal_F_000 1092
_exptl_crystal_size_max 0.60
_exptl_crystal_size_mid 0.30
_exptl_crystal_size_min 0.05
_refine_diff_density_max 0.889
_refine_diff_density_min -0.605
_refine_diff_density_rms 0.091
_refine_ls_extinction_method none
_refine_ls_goodness_of_fit_ref 1.032
_refine_ls_hydrogen_treatment mixed
_refine_ls_matrix_type full
_refine_ls_number_parameters 571
_refine_ls_number_reflns 10469
_refine_ls_number_restraints 0
_refine_ls_restrained_S_all 1.032
_refine_ls_R_factor_all 0.0931
_refine_ls_R_factor_gt 0.0538
_refine_ls_shift/su_max 0.022
_refine_ls_shift/su_mean 0.002
_refine_ls_structure_factor_coef Fsqd
_refine_ls_weighting_details 'w=1/[\s^2^(Fo^2^)+(0.0497P)^2^+0.0000P] where P=(Fo^2^+2Fc^2^)/3'
_refine_ls_weighting_scheme calc
_refine_ls_wR_factor_gt 0.1057
_refine_ls_wR_factor_ref 0.1212
_reflns_number_gt 7197
_reflns_number_total 10469
_reflns_threshold_expression >2sigma(I)
_cod_data_source_file ja039384usi20031103_060110_2.cif
_cod_data_source_block ms026a
_cod_depositor_comments
;
The following automatic conversions were performed:

'_refine_ls_weighting_scheme' value 'calc
w=1/[\s^2^(Fo^2^)+(0.0497P)^2^+0.0000P] where P=(Fo^2^+2Fc^2^)/3' was
changed to 'calc'. New tag '_refine_ls_weighting_details' was
created. The value of the new tag was set to
'w=1/[\s^2^(Fo^2^)+(0.0497P)^2^+0.0000P] where P=(Fo^2^+2Fc^2^)/3'.

Automatic conversion script
Id: cif_fix_values 3143 2015-03-26 13:38:13Z robertas 
;
_cod_database_code 4112411

loop_
_symmetry_equiv_pos_as_xyz
'x, y, z'
'-x, -y, -z'

loop_
_atom_site_label
_atom_site_type_symbol
_atom_site_fract_x
_atom_site_fract_y
_atom_site_fract_z
_atom_site_U_iso_or_equiv
_atom_site_adp_type
_atom_site_occupancy
_atom_site_calc_flag
_atom_site_refinement_flags
Ni1 Ni 0.16440(4) 0.66983(4) 0.20750(2) 0.01389(11) Uani 1 d .
Cl2 Cl 0.32765(8) 0.61392(7) 0.26629(4) 0.01847(18) Uani 1 d .
C01 C 0.3819(3) 0.6926(3) 0.10732(16) 0.0143(7) Uani 1 d .
C02 C 0.4940(3) 0.6437(3) 0.10417(16) 0.0158(7) Uani 1 d .
H02 H 0.5822 0.6935 0.1152 0.019 Uiso 1 calc R
C03 C 0.4779(3) 0.5246(3) 0.08531(17) 0.0177(7) Uani 1 d .
H03 H 0.5550 0.4929 0.0850 0.021 Uiso 1 calc R
C04 C 0.3483(3) 0.4495(3) 0.06649(17) 0.0168(7) Uani 1 d .
H04 H 0.3377 0.3670 0.0513 0.020 Uiso 1 calc R
C05 C 0.2351(3) 0.4959(3) 0.07009(16) 0.0155(7) Uani 1 d .
C06 C 0.0988(3) 0.4150(3) 0.05053(16) 0.0151(7) Uani 1 d .
C07 C 0.0027(3) 0.4303(3) 0.09180(17) 0.0150(7) Uani 1 d .
C08 C -0.1332(3) 0.3537(3) 0.07743(18) 0.0179(7) Uani 1 d .
H08 H -0.1759 0.2938 0.0337 0.021 Uiso 1 calc R
C09 C -0.1861(3) 0.3828(3) 0.13656(17) 0.0164(7) Uani 1 d .
H09 H -0.2716 0.3460 0.1434 0.020 Uiso 1 calc R
C10 C -0.0869(3) 0.4826(3) 0.18891(17) 0.0167(7) Uani 1 d .
C11 C -0.1089(3) 0.5367(3) 0.25856(17) 0.0166(7) Uani 1 d .
C12 C -0.0414(3) 0.6504(3) 0.29989(17) 0.0160(7) Uani 1 d .
C13 C -0.0696(3) 0.7168(3) 0.36772(17) 0.0191(7) Uani 1 d .
H13 H -0.1282 0.6874 0.3953 0.023 Uiso 1 calc R
C14 C 0.0026(3) 0.8274(3) 0.38432(17) 0.0185(7) Uani 1 d .
H14 H 0.0044 0.8907 0.4260 0.022 Uiso 1 calc R
C15 C 0.0775(3) 0.8336(3) 0.32740(17) 0.0163(7) Uani 1 d .
C16 C 0.1518(3) 0.9333(3) 0.31830(16) 0.0149(7) Uani 1 d .
C17 C 0.2233(3) 0.9323(3) 0.26125(16) 0.0156(7) Uani 1 d .
C18 C 0.2751(3) 1.0371(3) 0.24345(17) 0.0164(7) Uani 1 d .
H18 H 0.2650 1.1136 0.2666 0.020 Uiso 1 calc R
C19 C 0.3396(3) 1.0059(3) 0.18848(17) 0.0175(7) Uani 1 d .
H19 H 0.3817 1.0554 0.1647 0.021 Uiso 1 calc R
C20 C 0.3328(3) 0.8822(3) 0.17227(16) 0.0145(7) Uani 1 d .
C21 C 0.4024(3) 0.8203(3) 0.12616(16) 0.0144(7) Uani 1 d .
C22 C 0.2527(3) 0.6175(3) 0.09033(16) 0.0133(7) Uani 1 d .
H22 H 0.179(3) 0.653(3) 0.0861(17) 0.016 Uiso 1 d .
N23 N 0.0234(3) 0.5147(2) 0.16045(14) 0.0147(6) Uani 1 d .
N24 N 0.0531(3) 0.7220(2) 0.27813(14) 0.0152(6) Uani 1 d .
N25 N 0.2520(3) 0.8373(2) 0.21590(13) 0.0145(6) Uani 1 d .
C26 C 0.5050(3) 0.8818(3) 0.09421(18) 0.0179(7) Uani 1 d .
C27 C 0.5987(3) 0.9868(3) 0.1334(2) 0.0247(8) Uani 1 d .
H27 H 0.5998 1.0201 0.1830 0.030 Uiso 1 calc R
C28 C 0.6907(4) 1.0436(4) 0.1010(3) 0.0372(11) Uani 1 d .
H28 H 0.7524 1.1158 0.1284 0.045 Uiso 1 calc R
C29 C 0.6923(4) 0.9956(4) 0.0296(3) 0.0416(12) Uani 1 d .
H29 H 0.7541 1.0349 0.0075 0.050 Uiso 1 calc R
C30 C 0.6037(4) 0.8898(4) -0.0098(2) 0.0362(10) Uani 1 d .
H30 H 0.6062 0.8559 -0.0589 0.043 Uiso 1 calc R
C31 C 0.5106(4) 0.8324(3) 0.02194(19) 0.0230(8) Uani 1 d .
H31 H 0.4507 0.7594 -0.0056 0.028 Uiso 1 calc R
C32 C 0.0775(3) 0.3111(3) -0.01429(17) 0.0162(7) Uani 1 d .
C33 C 0.1218(3) 0.3280(3) -0.07524(17) 0.0180(7) Uani 1 d .
H33 H 0.1625 0.4046 -0.0744 0.022 Uiso 1 calc R
C34 C 0.1062(3) 0.2333(3) -0.13643(18) 0.0223(8) Uani 1 d .
H34 H 0.1351 0.2451 -0.1778 0.027 Uiso 1 calc R
C35 C 0.0484(4) 0.1205(3) -0.13765(19) 0.0270(9) Uani 1 d .
H35 H 0.0382 0.0557 -0.1798 0.032 Uiso 1 calc R
C36 C 0.0058(4) 0.1028(3) -0.0778(2) 0.0272(9) Uani 1 d .
H36 H -0.0339 0.0259 -0.0788 0.033 Uiso 1 calc R
C37 C 0.0210(3) 0.1980(3) -0.01582(19) 0.0206(8) Uani 1 d .
H37 H -0.0073 0.1854 0.0255 0.025 Uiso 1 calc R
C38 C -0.2171(3) 0.4692(3) 0.28575(17) 0.0185(7) Uani 1 d .
C39 C -0.1998(4) 0.3680(3) 0.2997(2) 0.0272(9) Uani 1 d .
H39 H -0.1201 0.3420 0.2912 0.033 Uiso 1 calc R
C40 C -0.2981(4) 0.3049(4) 0.3259(2) 0.0409(11) Uani 1 d .
H40 H -0.2858 0.2359 0.3347 0.049 Uiso 1 calc R
C41 C -0.4139(4) 0.3437(4) 0.3389(2) 0.0420(11) Uani 1 d .
H41 H -0.4809 0.3017 0.3572 0.050 Uiso 1 calc R
C42 C -0.4310(4) 0.4430(4) 0.3253(2) 0.0397(11) Uani 1 d .
H42 H -0.5104 0.4692 0.3341 0.048 Uiso 1 calc R
C43 C -0.3331(4) 0.5058(4) 0.2987(2) 0.0306(9) Uani 1 d .
H43 H -0.3465 0.5742 0.2894 0.037 Uiso 1 calc R
C44 C 0.1493(3) 1.0501(3) 0.36819(17) 0.0181(7) Uani 1 d .
C45 C 0.0264(3) 1.0817(3) 0.37441(18) 0.0214(8) Uani 1 d .
H45 H -0.0554 1.0281 0.3474 0.026 Uiso 1 calc R
C46 C 0.0234(4) 1.1908(3) 0.41971(18) 0.0245(8) Uani 1 d .
H46 H -0.0604 1.2115 0.4238 0.029 Uiso 1 calc R
C47 C 0.1417(4) 1.2694(3) 0.45893(17) 0.0227(8) Uani 1 d .
H47 H 0.1390 1.3444 0.4895 0.027 Uiso 1 calc R
C48 C 0.2643(4) 1.2396(3) 0.45395(18) 0.0227(8) Uani 1 d .
H48 H 0.3456 1.2937 0.4812 0.027 Uiso 1 calc R
C49 C 0.2676(3) 1.1307(3) 0.40897(17) 0.0199(8) Uani 1 d .
H49 H 0.3517 1.1103 0.4057 0.024 Uiso 1 calc R
Cl1A Cl 0.09957(9) 0.56549(9) 0.45085(5) 0.0312(2) Uani 1 d .
Cl2A Cl 0.38089(10) 0.56455(10) 0.46831(6) 0.0425(3) Uani 1 d .
Cl3A Cl 0.30486(11) 0.78259(9) 0.48355(6) 0.0457(3) Uani 1 d .
C01A C 0.2602(4) 0.6310(3) 0.43801(19) 0.0250(8) Uani 1 d .
H01A H 0.2578 0.6171 0.3859 0.030 Uiso 1 calc R
Cl1B Cl 0.68991(10) 0.82842(9) 0.27070(5) 0.0331(2) Uani 1 d .
Cl2B Cl 0.56660(11) 1.00957(9) 0.34134(6) 0.0373(3) Uani 1 d .
Cl3B Cl 0.65039(11) 0.86045(12) 0.41542(6) 0.0469(3) Uani 1 d .
C01B C 0.5839(4) 0.8674(3) 0.33294(19) 0.0243(8) Uani 1 d .
H01B H 0.4931 0.8115 0.3150 0.029 Uiso 1 calc R
Cl1C Cl 0.20223(9) 0.33804(8) 0.31185(4) 0.0252(2) Uani 1 d .
Cl2C Cl 0.31383(13) 0.28911(9) 0.18207(6) 0.0428(3) Uani 1 d .
Cl3C Cl 0.02820(12) 0.20736(9) 0.17799(6) 0.0452(3) Uani 1 d .
C01C C 0.1744(4) 0.3216(3) 0.22100(18) 0.0281(9) Uani 1 d .
H01C H 0.1592 0.3961 0.2154 0.034 Uiso 1 calc R

loop_
_atom_site_aniso_label
_atom_site_aniso_U_11
_atom_site_aniso_U_22
_atom_site_aniso_U_33
_atom_site_aniso_U_23
_atom_site_aniso_U_13
_atom_site_aniso_U_12
Ni1 0.0130(2) 0.0137(2) 0.0155(2) 0.00504(18) 0.00431(16) 0.00333(17)
Cl2 0.0179(4) 0.0187(4) 0.0195(4) 0.0077(3) 0.0016(3) 0.0047(3)
C01 0.0160(16) 0.0161(17) 0.0118(15) 0.0053(14) 0.0051(13) 0.0038(14)
C02 0.0124(15) 0.0182(17) 0.0161(16) 0.0044(14) 0.0038(13) 0.0035(14)
C03 0.0147(16) 0.0218(18) 0.0194(17) 0.0086(15) 0.0048(14) 0.0068(15)
C04 0.0221(18) 0.0134(17) 0.0163(16) 0.0063(14) 0.0055(14) 0.0038(14)
C05 0.0170(16) 0.0203(18) 0.0081(15) 0.0037(14) 0.0018(13) 0.0039(14)
C06 0.0142(16) 0.0168(17) 0.0152(16) 0.0070(14) 0.0025(13) 0.0034(14)
C07 0.0151(16) 0.0119(16) 0.0172(16) 0.0050(14) 0.0023(13) 0.0015(13)
C08 0.0159(17) 0.0161(17) 0.0207(17) 0.0057(15) 0.0005(14) 0.0039(14)
C09 0.0104(15) 0.0182(17) 0.0221(17) 0.0098(15) 0.0027(13) 0.0018(14)
C10 0.0159(16) 0.0160(17) 0.0225(18) 0.0102(15) 0.0058(14) 0.0063(14)
C11 0.0136(16) 0.0184(18) 0.0239(18) 0.0122(15) 0.0072(14) 0.0075(14)
C12 0.0143(16) 0.0205(18) 0.0178(16) 0.0105(15) 0.0055(13) 0.0071(14)
C13 0.0214(18) 0.0226(19) 0.0168(17) 0.0080(15) 0.0078(14) 0.0087(15)
C14 0.0211(18) 0.0201(18) 0.0172(17) 0.0079(15) 0.0058(14) 0.0075(15)
C15 0.0148(16) 0.0190(18) 0.0175(16) 0.0070(14) 0.0016(13) 0.0084(14)
C16 0.0141(16) 0.0148(17) 0.0140(16) 0.0035(14) 0.0000(13) 0.0028(14)
C17 0.0137(16) 0.0183(17) 0.0141(16) 0.0055(14) -0.0004(13) 0.0037(14)
C18 0.0182(17) 0.0138(17) 0.0169(16) 0.0049(14) 0.0023(14) 0.0036(14)
C19 0.0169(17) 0.0149(17) 0.0204(17) 0.0065(15) 0.0039(14) 0.0017(14)
C20 0.0154(16) 0.0127(16) 0.0143(16) 0.0060(14) -0.0004(13) -0.0001(14)
C21 0.0119(15) 0.0163(17) 0.0147(16) 0.0063(14) 0.0015(13) 0.0012(14)
C22 0.0150(16) 0.0160(17) 0.0116(15) 0.0063(14) 0.0045(13) 0.0059(14)
N23 0.0136(13) 0.0141(14) 0.0163(14) 0.0052(12) 0.0039(11) 0.0023(12)
N24 0.0133(13) 0.0163(15) 0.0173(14) 0.0067(12) 0.0047(11) 0.0037(12)
N25 0.0155(14) 0.0134(14) 0.0157(14) 0.0058(12) 0.0057(11) 0.0030(12)
C26 0.0173(17) 0.0145(17) 0.0267(19) 0.0096(15) 0.0092(14) 0.0076(14)
C27 0.0198(18) 0.0209(19) 0.034(2) 0.0106(17) 0.0047(16) 0.0029(16)
C28 0.022(2) 0.028(2) 0.069(3) 0.026(2) 0.013(2) 0.0052(18)
C29 0.032(2) 0.041(3) 0.077(3) 0.042(3) 0.038(2) 0.017(2)
C30 0.045(3) 0.042(3) 0.045(2) 0.029(2) 0.033(2) 0.027(2)
C31 0.0253(19) 0.0222(19) 0.030(2) 0.0159(17) 0.0122(16) 0.0106(16)
C32 0.0100(15) 0.0192(18) 0.0178(16) 0.0046(14) 0.0012(13) 0.0028(14)
C33 0.0149(16) 0.0227(19) 0.0192(17) 0.0089(15) 0.0010(13) 0.0086(15)
C34 0.0190(18) 0.029(2) 0.0188(17) 0.0043(16) 0.0025(14) 0.0126(16)
C35 0.0226(19) 0.026(2) 0.0225(19) -0.0070(17) -0.0041(15) 0.0116(17)
C36 0.025(2) 0.0188(19) 0.032(2) 0.0006(17) 0.0021(16) 0.0047(16)
C37 0.0185(17) 0.0168(18) 0.0246(19) 0.0044(15) 0.0071(15) 0.0023(15)
C38 0.0170(17) 0.0176(18) 0.0189(17) 0.0061(15) 0.0039(14) -0.0005(14)
C39 0.0217(19) 0.028(2) 0.037(2) 0.0192(18) 0.0068(17) 0.0046(17)
C40 0.034(2) 0.041(3) 0.053(3) 0.032(2) 0.005(2) -0.004(2)
C41 0.029(2) 0.055(3) 0.039(2) 0.022(2) 0.0097(19) -0.009(2)
C42 0.026(2) 0.045(3) 0.052(3) 0.018(2) 0.024(2) 0.004(2)
C43 0.024(2) 0.028(2) 0.041(2) 0.0110(19) 0.0123(17) 0.0065(17)
C44 0.0247(18) 0.0171(18) 0.0159(16) 0.0078(15) 0.0100(14) 0.0059(15)
C45 0.0171(17) 0.0227(19) 0.0240(19) 0.0063(16) 0.0086(14) 0.0039(15)
C46 0.031(2) 0.025(2) 0.0242(19) 0.0098(17) 0.0128(16) 0.0145(17)
C47 0.039(2) 0.0183(18) 0.0143(17) 0.0053(15) 0.0133(16) 0.0110(17)
C48 0.031(2) 0.0203(19) 0.0160(17) 0.0092(15) 0.0046(15) 0.0008(16)
C49 0.0202(18) 0.0218(19) 0.0200(18) 0.0093(15) 0.0061(14) 0.0050(15)
Cl1A 0.0235(5) 0.0301(5) 0.0455(6) 0.0168(5) 0.0122(4) 0.0094(4)
Cl2A 0.0248(5) 0.0451(7) 0.0488(6) 0.0039(5) -0.0046(5) 0.0132(5)
Cl3A 0.0411(6) 0.0267(6) 0.0580(7) 0.0015(5) 0.0120(5) 0.0005(5)
C01A 0.0235(19) 0.027(2) 0.0219(18) 0.0065(16) 0.0034(15) 0.0033(16)
Cl1B 0.0344(5) 0.0405(6) 0.0245(5) 0.0071(4) 0.0068(4) 0.0145(5)
Cl2B 0.0418(6) 0.0254(5) 0.0437(6) 0.0080(5) 0.0032(5) 0.0137(5)
Cl3B 0.0477(7) 0.0789(9) 0.0345(6) 0.0345(6) 0.0166(5) 0.0322(7)
C01B 0.0225(19) 0.025(2) 0.0256(19) 0.0088(17) 0.0048(15) 0.0052(16)
Cl1C 0.0299(5) 0.0255(5) 0.0204(4) 0.0071(4) 0.0066(4) 0.0066(4)
Cl2C 0.0724(8) 0.0347(6) 0.0372(6) 0.0195(5) 0.0328(6) 0.0246(6)
Cl3C 0.0508(7) 0.0294(6) 0.0416(6) 0.0021(5) -0.0185(5) 0.0079(5)
C01C 0.039(2) 0.024(2) 0.0215(19) 0.0069(17) 0.0040(17) 0.0102(18)

loop_
_atom_type_symbol
_atom_type_description
_atom_type_scat_dispersion_real
_atom_type_scat_dispersion_imag
_atom_type_scat_source
C C 0.0033 0.0016 'International Tables Vol C Tables 4.2.6.8 and 6.1.1.4'
H H 0.0000 0.0000 'International Tables Vol C Tables 4.2.6.8 and 6.1.1.4'
N N 0.0061 0.0033 'International Tables Vol C Tables 4.2.6.8 and 6.1.1.4'
Cl Cl 0.1484 0.1585 'International Tables Vol C Tables 4.2.6.8 and 6.1.1.4'
Ni Ni 0.3393 1.1124 'International Tables Vol C Tables 4.2.6.8 and 6.1.1.4'

loop_
_geom_angle_atom_site_label_1
_geom_angle_atom_site_label_2
_geom_angle_atom_site_label_3
_geom_angle
N24 Ni1 N25 91.94(11)
N24 Ni1 N23 90.77(11)
N25 Ni1 N23 152.52(11)
N24 Ni1 Cl2 104.51(8)
N25 Ni1 Cl2 104.07(8)
N23 Ni1 Cl2 101.68(8)
N24 Ni1 H22 139.5(8)
N25 Ni1 H22 77.7(8)
N23 Ni1 H22 82.6(8)
Cl2 Ni1 H22 116.0(8)
N24 Ni1 C22 161.48(11)
N25 Ni1 C22 84.10(10)
N23 Ni1 C22 84.71(10)
Cl2 Ni1 C22 93.99(8)
H22 Ni1 C22 22.0(8)
C02 C01 C22 118.7(3)
C02 C01 C21 119.5(3)
C22 C01 C21 121.8(3)
C03 C02 C01 120.8(3)
C03 C02 H02 119.6
C01 C02 H02 119.6
C02 C03 C04 120.4(3)
C02 C03 H03 119.8
C04 C03 H03 119.8
C05 C04 C03 119.9(3)
C05 C04 H04 120.0
C03 C04 H04 120.0
C04 C05 C22 119.1(3)
C04 C05 C06 119.1(3)
C22 C05 C06 121.7(3)
C07 C06 C32 121.9(3)
C07 C06 C05 122.4(3)
C32 C06 C05 115.6(3)
C06 C07 N23 125.0(3)
C06 C07 C08 126.1(3)
N23 C07 C08 108.4(3)
C09 C08 C07 107.9(3)
C09 C08 H08 126.0
C07 C08 H08 126.0
C08 C09 C10 106.9(3)
C08 C09 H09 126.6
C10 C09 H09 126.6
N23 C10 C11 126.5(3)
N23 C10 C09 110.9(3)
C11 C10 C09 122.6(3)
C12 C11 C10 122.8(3)
C12 C11 C38 119.6(3)
C10 C11 C38 117.4(3)
N24 C12 C11 124.2(3)
N24 C12 C13 109.4(3)
C11 C12 C13 126.1(3)
C14 C13 C12 107.2(3)
C14 C13 H13 126.4
C12 C13 H13 126.4
C13 C14 C15 108.0(3)
C13 C14 H14 126.0
C15 C14 H14 126.0
N24 C15 C16 123.9(3)
N24 C15 C14 108.4(3)
C16 C15 C14 127.4(3)
C15 C16 C17 124.1(3)
C15 C16 C44 118.5(3)
C17 C16 C44 117.2(3)
N25 C17 C16 126.2(3)
N25 C17 C18 110.7(3)
C16 C17 C18 123.0(3)
C19 C18 C17 107.6(3)
C19 C18 H18 126.2
C17 C18 H18 126.2
C18 C19 C20 106.9(3)
C18 C19 H19 126.5
C20 C19 H19 126.5
C21 C20 N25 125.2(3)
C21 C20 C19 125.1(3)
N25 C20 C19 109.5(3)
C20 C21 C01 122.2(3)
C20 C21 C26 120.4(3)
C01 C21 C26 117.4(3)
C05 C22 C01 121.0(3)
C05 C22 Ni1 103.8(2)
C01 C22 Ni1 103.5(2)
C05 C22 H22 123(2)
C01 C22 H22 116(2)
Ni1 C22 H22 70.1(19)
C10 N23 C07 105.5(3)
C10 N23 Ni1 122.9(2)
C07 N23 Ni1 130.9(2)
C12 N24 C15 106.8(3)
C12 N24 Ni1 125.8(2)
C15 N24 Ni1 125.7(2)
C17 N25 C20 105.0(3)
C17 N25 Ni1 123.4(2)
C20 N25 Ni1 130.9(2)
C27 C26 C31 117.8(3)
C27 C26 C21 122.9(3)
C31 C26 C21 119.2(3)
C28 C27 C26 121.2(4)
C28 C27 H27 119.4
C26 C27 H27 119.4
C29 C28 C27 120.2(4)
C29 C28 H28 119.9
C27 C28 H28 119.9
C28 C29 C30 119.7(4)
C28 C29 H29 120.1
C30 C29 H29 120.1
C29 C30 C31 120.6(4)
C29 C30 H30 119.7
C31 C30 H30 119.7
C30 C31 C26 120.3(4)
C30 C31 H31 119.8
C26 C31 H31 119.8
C37 C32 C33 119.2(3)
C37 C32 C06 122.5(3)
C33 C32 C06 118.2(3)
C34 C33 C32 120.1(3)
C34 C33 H33 119.9
C32 C33 H33 119.9
C33 C34 C35 120.3(3)
C33 C34 H34 119.9
C35 C34 H34 119.9
C36 C35 C34 120.1(3)
C36 C35 H35 119.9
C34 C35 H35 119.9
C35 C36 C37 120.0(4)
C35 C36 H36 120.0
C37 C36 H36 120.0
C32 C37 C36 120.3(3)
C32 C37 H37 119.8
C36 C37 H37 119.8
C43 C38 C39 118.7(3)
C43 C38 C11 121.4(3)
C39 C38 C11 119.8(3)
C40 C39 C38 120.8(4)
C40 C39 H39 119.6
C38 C39 H39 119.6
C41 C40 C39 119.6(4)
C41 C40 H40 120.2
C39 C40 H40 120.2
C42 C41 C40 119.7(4)
C42 C41 H41 120.2
C40 C41 H41 120.2
C41 C42 C43 120.8(4)
C41 C42 H42 119.6
C43 C42 H42 119.6
C38 C43 C42 120.4(4)
C38 C43 H43 119.8
C42 C43 H43 119.8
C49 C44 C45 118.3(3)
C49 C44 C16 121.6(3)
C45 C44 C16 120.1(3)
C46 C45 C44 120.4(3)
C46 C45 H45 119.8
C44 C45 H45 119.8
C47 C46 C45 120.3(3)
C47 C46 H46 119.9
C45 C46 H46 119.9
C46 C47 C48 120.3(3)
C46 C47 H47 119.8
C48 C47 H47 119.8
C49 C48 C47 119.6(3)
C49 C48 H48 120.2
C47 C48 H48 120.2
C48 C49 C44 121.1(3)
C48 C49 H49 119.4
C44 C49 H49 119.4
Cl3A C01A Cl2A 110.09(19)
Cl3A C01A Cl1A 111.3(2)
Cl2A C01A Cl1A 108.9(2)
Cl3A C01A H01A 108.8
Cl2A C01A H01A 108.8
Cl1A C01A H01A 108.8
Cl3B C01B Cl2B 110.7(2)
Cl3B C01B Cl1B 110.46(19)
Cl2B C01B Cl1B 108.9(2)
Cl3B C01B H01B 108.9
Cl2B C01B H01B 108.9
Cl1B C01B H01B 108.9
Cl1C C01C Cl2C 111.0(2)
Cl1C C01C Cl3C 108.7(2)
Cl2C C01C Cl3C 110.0(2)
Cl1C C01C H01C 109.0
Cl2C C01C H01C 109.0
Cl3C C01C H01C 109.0

loop_
_geom_bond_atom_site_label_1
_geom_bond_atom_site_label_2
_geom_bond_distance
Ni1 N24 1.950(3)
Ni1 N25 2.033(3)
Ni1 N23 2.042(3)
Ni1 Cl2 2.2813(9)
Ni1 H22 2.40(3)
Ni1 C22 2.549(3)
C01 C02 1.401(4)
C01 C22 1.401(4)
C01 C21 1.472(4)
C02 C03 1.374(5)
C02 H02 0.9500
C03 C04 1.402(5)
C03 H03 0.9500
C04 C05 1.395(4)
C04 H04 0.9500
C05 C22 1.400(5)
C05 C06 1.484(4)
C06 C07 1.358(4)
C06 C32 1.482(4)
C07 N23 1.415(4)
C07 C08 1.467(4)
C08 C09 1.334(5)
C08 H08 0.9500
C09 C10 1.465(5)
C09 H09 0.9500
C10 N23 1.364(4)
C10 C11 1.415(4)
C11 C12 1.388(5)
C11 C38 1.504(5)
C12 N24 1.376(4)
C12 C13 1.450(4)
C13 C14 1.340(5)
C13 H13 0.9500
C14 C15 1.452(5)
C14 H14 0.9500
C15 N24 1.386(4)
C15 C16 1.387(5)
C16 C17 1.419(4)
C16 C44 1.491(4)
C17 N25 1.355(4)
C17 C18 1.459(5)
C18 C19 1.340(4)
C18 H18 0.9500
C19 C20 1.447(4)
C19 H19 0.9500
C20 C21 1.370(4)
C20 N25 1.421(4)
C21 C26 1.488(5)
C22 H22 0.96(3)
C26 C27 1.397(5)
C26 C31 1.401(5)
C27 C28 1.394(5)
C27 H27 0.9500
C28 C29 1.374(6)
C28 H28 0.9500
C29 C30 1.381(6)
C29 H29 0.9500
C30 C31 1.397(5)
C30 H30 0.9500
C31 H31 0.9500
C32 C37 1.393(5)
C32 C33 1.403(5)
C33 C34 1.382(5)
C33 H33 0.9500
C34 C35 1.392(5)
C34 H34 0.9500
C35 C36 1.379(5)
C35 H35 0.9500
C36 C37 1.395(5)
C36 H36 0.9500
C37 H37 0.9500
C38 C43 1.378(5)
C38 C39 1.399(5)
C39 C40 1.396(5)
C39 H39 0.9500
C40 C41 1.389(6)
C40 H40 0.9500
C41 C42 1.373(6)
C41 H41 0.9500
C42 C43 1.396(5)
C42 H42 0.9500
C43 H43 0.9500
C44 C49 1.397(5)
C44 C45 1.400(5)
C45 C46 1.386(5)
C45 H45 0.9500
C46 C47 1.379(5)
C46 H46 0.9500
C47 C48 1.386(5)
C47 H47 0.9500
C48 C49 1.383(5)
C48 H48 0.9500
C49 H49 0.9500
Cl1A C01A 1.768(4)
Cl2A C01A 1.768(4)
Cl3A C01A 1.756(4)
C01A H01A 1.0000
Cl1B C01B 1.760(4)
Cl2B C01B 1.759(4)
Cl3B C01B 1.751(4)
C01B H01B 1.0000
Cl1C C01C 1.752(4)
Cl2C C01C 1.759(4)
Cl3C C01C 1.771(4)
C01C H01C 1.0000
